data_9004784
loop_
_publ_author_name
'Krivovichev, S. V.'
'Burns, P. C.'

_publ_section_title
;
 Chains of edge-sharing OPb4 tetrahedra in the structure of Pb4O(VO4)2 and in
 related minerals and inorganic compounds
;
_journal_name_full 'The Canadian Mineralogist'
_journal_page_first 951
_journal_page_last 958
_journal_paper_doi 10.2113/gscanmin.41.4.951
_journal_volume 41
_journal_year 2003
_chemical_formula_structural Pb4O(VO4)2
_chemical_formula_sum 'O9 Pb4 V2'
_space_group_IT_number 62
_symmetry_space_group_name_Hall '-P 2ac 2n'
_symmetry_space_group_name_H-M 'P n m a'
_cell_angle_alpha 90
_cell_angle_beta 90
_cell_angle_gamma 90
_cell_length_a 22.7276
_cell_length_b 11.5346
_cell_length_c 7.4349
_cell_formula_units_Z 8
_cell_volume 1949.087
_database_code_amcsd 0005877
_exptl_crystal_density_diffrn 7.325
_cod_original_formula_sum 'Pb4 V2 O9'
_cod_database_code 9004784
_amcsd_formula_title Pb4O(VO4)2

loop_
_space_group_symop_operation_xyz
x,y,z
x,1/2-y,z
-x,1/2+y,-z
1/2-x,1/2+y,1/2+z
1/2+x,1/2-y,1/2-z
1/2+x,y,1/2-z
1/2-x,-y,1/2+z
-x,-y,-z

loop_
_atom_site_aniso_label
_atom_site_aniso_U_11
_atom_site_aniso_U_22
_atom_site_aniso_U_33
_atom_site_aniso_U_12
_atom_site_aniso_U_13
_atom_site_aniso_U_23
Pb(1) 0.01670 0.02600 0.01350 0.00000 0.00120 0.00000
Pb(2) 0.01200 0.02050 0.01350 0.00000 0.00075 0.00000
Pb(3) 0.01360 0.01660 0.01520 0.00000 0.00100 0.00000
Pb(4) 0.01420 0.01759 0.01441 0.00252 0.00085 -0.00005
Pb(5) 0.01030 0.01733 0.01895 0.00017 -0.00064 -0.00020
Pb(6) 0.01540 0.01850 0.01360 0.00000 0.00072 0.00000
V(1) 0.01100 0.01180 0.01060 0.00000 0.00110 0.00000
V(2) 0.01000 0.01100 0.01280 -0.00060 0.00050 0.00020
V(3) 0.00930 0.01070 0.00960 0.00000 0.00030 0.00000
O(1) 0.01200 0.01300 0.02000 0.00100 0.00500 0.00000
O(2) 0.02300 0.01600 0.01800 0.00400 -0.00200 -0.00300
O(3) 0.02700 0.01400 0.02500 0.00300 -0.00500 -0.00600
O(4) 0.01700 0.01600 0.03200 0.00200 -0.00700 0.00300
O(5) 0.01200 0.03900 0.02000 0.00000 -0.00200 0.00000
O(6) 0.01000 0.02400 0.02900 0.00000 0.00100 0.00000
O(7) 0.01100 0.03600 0.03200 0.00500 -0.00400 0.00200
O(8) 0.02500 0.02200 0.03400 -0.01100 0.00000 -0.01400
O(9) 0.03100 0.02600 0.01600 -0.00600 0.01100 0.00200
O(10) 0.03700 0.04200 0.01500 0.00000 -0.00300 0.00000
O(11) 0.03400 0.03600 0.01400 0.00000 0.00000 0.00000

loop_
_atom_site_label
_atom_site_fract_x
_atom_site_fract_y
_atom_site_fract_z
_atom_site_U_iso_or_equiv
Pb(1) 0.33537 0.25000 0.66426 0.01871
Pb(2) 0.51139 0.25000 0.74882 0.01534
Pb(3) 0.65463 0.25000 0.43025 0.01516
Pb(4) 0.74446 0.02794 0.15225 0.01540
Pb(5) 0.42309 0.00804 0.98922 0.01554
Pb(6) 0.48561 0.25000 0.23909 0.01583
V(1) 0.68318 0.25000 0.88640 0.01110
V(2) 0.59476 -0.00380 0.49540 0.01130
V(3) 0.32193 0.25000 0.13250 0.00990
O(1) 0.50370 0.12470 0.99270 0.01480
O(2) 0.72810 0.13130 0.84850 0.01900
O(3) 0.58250 -0.12100 0.35790 0.02210
O(4) 0.57400 0.12210 0.38940 0.02160
O(5) 0.62330 0.25000 0.74740 0.02400
O(6) 0.39300 0.25000 0.06050 0.02100
O(7) 0.67050 0.01070 0.51520 0.02640
O(8) 0.28720 0.12910 0.05470 0.02700
O(9) 0.56230 -0.02270 0.69600 0.02440
O(10) 0.31580 0.25000 0.36370 0.03100
O(11) 0.66260 0.25000 0.10320 0.02800

loop_
_cod_related_entry_id
_cod_related_entry_database
_cod_related_entry_code
1 AMCSD 0005877
